data_4517514
loop_
_publ_author_name
'Gray, Montgomery'
'Hines, Michael T.'
'Parsutkar, Mahesh M.'
'Wahlstrom, A. J.'
'Brunelli, Nicholas A.'
'RajanBabu, T. V.'

_publ_section_title
;
 Mechanism of Cobalt-Catalyzed Heterodimerization of Acrylates and
 1,3-Dienes. A Potential Role of Cationic Cobalt(I) Intermediates
;
_journal_issue 7
_journal_name_full 'ACS Catalysis'
_journal_page_first 4337
_journal_page_last 4348
_journal_paper_doi 10.1021/acscatal.9b05455
_journal_volume 10
_journal_year 2020
_chemical_formula_moiety 'C54 H52 Co P4, C4 H8 Br3 O Zn'
_chemical_formula_sum 'C58 H60 Br3 Co O P4 Zn'
_chemical_formula_weight 1260.97
_space_group_crystal_system monoclinic
_space_group_IT_number 14
_space_group_name_Hall '-P 2ybc'
_space_group_name_H-M_alt 'P 1 21/c 1'
_atom_sites_solution_hydrogens geom
_atom_sites_solution_primary dual
_atom_sites_solution_secondary difmap
_audit_creation_date 2019-12-18
_audit_creation_method
;
Olex2 1.2
(compiled 2018.05.29 svn.r3508 for OlexSys, GUI svn.r5506)
;
_cell_angle_alpha 90
_cell_angle_beta 100.025(3)
_cell_angle_gamma 90
_cell_formula_units_Z 4
_cell_length_a 14.1589(9)
_cell_length_b 17.0352(10)
_cell_length_c 24.3773(14)
_cell_measurement_reflns_used 9902
_cell_measurement_temperature 150
_cell_measurement_theta_max 27.522
_cell_measurement_theta_min 2.391
_cell_volume 5790.0(6)
_computing_cell_refinement 'SAINT v8.38A (Bruker, 2017)'
_computing_data_collection 'APEX3 v2017.3-0 (Bruker, 2017)'
_computing_data_reduction 'SAINT v8.38A (Bruker, 2017)'
_computing_molecular_graphics 'Olex2 (Dolomanov et al., 2009)'
_computing_publication_material 'Olex2 (Dolomanov et al., 2009)'
_computing_structure_refinement 'ShelXL (Sheldrick, 2015)'
_computing_structure_solution 'ShelXT (Sheldrick, 2015)'
_diffrn_ambient_temperature 150
_diffrn_detector 'Bruker APEX-II CCD'
_diffrn_detector_area_resol_mean 7.9
_diffrn_detector_type 'CCD Area Detector'
_diffrn_measured_fraction_theta_full 1.000
_diffrn_measured_fraction_theta_max 0.996
_diffrn_measurement_device 'Kappa Four-Circle Diffractometer'
_diffrn_measurement_device_type 'Nonius Kappa APEX II'
_diffrn_measurement_method '\w and \f scans'
_diffrn_radiation_monochromator graphite
_diffrn_radiation_probe x-ray
_diffrn_radiation_type MoK\a
_diffrn_radiation_wavelength 0.71073
_diffrn_reflns_av_R_equivalents 0.0456
_diffrn_reflns_av_unetI/netI 0.0354
_diffrn_reflns_Laue_measured_fraction_full 1.000
_diffrn_reflns_Laue_measured_fraction_max 0.996
_diffrn_reflns_limit_h_max 18
_diffrn_reflns_limit_h_min -18
_diffrn_reflns_limit_k_max 22
_diffrn_reflns_limit_k_min -22
_diffrn_reflns_limit_l_max 28
_diffrn_reflns_limit_l_min -31
_diffrn_reflns_number 103708
_diffrn_reflns_point_group_measured_fraction_full 1.000
_diffrn_reflns_point_group_measured_fraction_max 0.996
_diffrn_reflns_theta_full 25.000
_diffrn_reflns_theta_max 27.585
_diffrn_reflns_theta_min 1.887
_diffrn_source 'sealed tube'
_diffrn_source_type fine-focus
_diffrn_standards_number 0
_exptl_absorpt_coefficient_mu 2.919
_exptl_absorpt_correction_T_max 0.2616
_exptl_absorpt_correction_T_min 0.2153
_exptl_absorpt_correction_type multi-scan
_exptl_absorpt_process_details
'SADABS-2016/2 (Bruker,2016/2) was used for absorption correction. wR2(int) was 0.0654 before and 0.0507 after correction. The Ratio of minimum to maximum transmission is 0.8230. The \l/2 correction factor is Not present.'
_exptl_crystal_colour 'Bluish Green'
_exptl_crystal_colour_modifier bluish
_exptl_crystal_colour_primary green
_exptl_crystal_density_diffrn 1.447
_exptl_crystal_description Plate
_exptl_crystal_F_000 2552
_exptl_crystal_size_max 0.19
_exptl_crystal_size_mid 0.12
_exptl_crystal_size_min 0.08
_refine_diff_density_max 1.635
_refine_diff_density_min -1.468
_refine_diff_density_rms 0.078
_refine_ls_extinction_method none
_refine_ls_goodness_of_fit_ref 1.044
_refine_ls_hydrogen_treatment constr
_refine_ls_matrix_type full
_refine_ls_number_parameters 617
_refine_ls_number_reflns 13361
_refine_ls_number_restraints 0
_refine_ls_restrained_S_all 1.044
_refine_ls_R_factor_all 0.0537
_refine_ls_R_factor_gt 0.0359
_refine_ls_shift/su_max 0.002
_refine_ls_shift/su_mean 0.000
_refine_ls_structure_factor_coef Fsqd
_refine_ls_weighting_details 'w=1/[\s^2^(Fo^2^)+(0.0473P)^2^+2.6328P] where P=(Fo^2^+2Fc^2^)/3'
_refine_ls_weighting_scheme calc
_refine_ls_wR_factor_gt 0.0867
_refine_ls_wR_factor_ref 0.0929
_reflns_Friedel_coverage 0.000
_reflns_number_gt 10224
_reflns_number_total 13361
_reflns_threshold_expression 'I > 2\s(I)'
_cod_data_source_file cs9b05455_si_004.cif
_cod_data_source_block RBabu2903
_cod_depositor_comments
;
The following automatic conversions were performed:

data item '_diffrn_radiation_probe' value 'X-ray' was changed to
'x-ray' in accordance with the
/home/data/users/saulius/crontab/automatic-downloads/rss-feeds/ACS/lib/dictionaries/cif_core.dic
dictionary named 'cif_core.dic' version 2.4.2 last updated on
2011-04-26.

data item '_exptl_crystal_colour_modifier' value 'Bluish' was changed
to 'bluish' in accordance with the
/home/data/users/saulius/crontab/automatic-downloads/rss-feeds/ACS/lib/dictionaries/cif_core.dic
dictionary named 'cif_core.dic' version 2.4.2 last updated on
2011-04-26.

data item '_exptl_crystal_colour_primary' value 'Green' was changed
to 'green' in accordance with the
/home/data/users/saulius/crontab/automatic-downloads/rss-feeds/ACS/lib/dictionaries/cif_core.dic
dictionary named 'cif_core.dic' version 2.4.2 last updated on
2011-04-26.

Automatic conversion script
Id: cif_fix_values 7556 2019-12-06 15:28:31Z antanas 

 Adding full bibliography for 4517513--4517514.cif.

 Adding full bibliography for 4517513--4517514.cif.
;
_cod_database_code 4517514
_shelx_shelxl_version_number 2018/3
_shelx_space_group_comment
;
The symmetry employed for this shelxl refinement is uniquely defined
by the following loop, which should always be used as a source of
symmetry information in preference to the above space-group names.
They are only intended as comments.
;
_shelx_estimated_absorpt_t_max 0.800
_shelx_estimated_absorpt_t_min 0.607
_olex2_refinement_description
;
1. Fixed Uiso
 At 1.2 times of:
  All C(H) groups, All C(H,H) groups, All C(H,H,H,H) groups
2. Uiso/Uaniso restraints and constraints
Uanis(C57B) = Uanis(C57)
3. Others
 Sof(H56C)=Sof(H56D)=Sof(C57B)=Sof(H57C)=Sof(H57D)=Sof(H58C)=Sof(H58D)=1-FVAR(1)
 Sof(H56A)=Sof(H56B)=Sof(C57)=Sof(H57A)=Sof(H57B)=Sof(H58A)=Sof(H58B)=FVAR(1)
4.a Secondary CH2 refined with riding coordinates:
 C1(H1A,H1B), C2(H2A,H2B), C3(H3A,H3B), C4(H4A,H4B), C5(H5A,H5B), C6(H6A,H6B),
 C55(H55A,H55B), C56(H56A,H56B), C56(H56C,H56D), C57(H57A,H57B), C57B(H57C,
 H57D), C58(H58A,H58B), C58(H58C,H58D)
4.b Aromatic/amide H refined with riding coordinates:
 C8(H8), C9(H9), C10(H10), C11(H11), C12(H12), C14(H14), C15(H15), C16(H16),
 C17(H17), C18(H18), C20(H20), C21(H21), C22(H22), C23(H23), C24(H24), C26(H26),
  C27(H27), C28(H28), C29(H29), C30(H30), C32(H32), C33(H33), C34(H34),
 C35(H35), C36(H36), C38(H38), C39(H39), C40(H40), C41(H41), C42(H42), C44(H44),
  C45(H45), C46(H46), C47(H47), C48(H48), C50(H50), C51(H51), C52(H52),
 C53(H53), C54(H54)
;
_olex2_submission_special_instructions 'No special instructions were received'

loop_
_space_group_symop_operation_xyz
'x, y, z'
'-x, y+1/2, -z+1/2'
'-x, -y, -z'
'x, -y-1/2, z-1/2'

loop_
_atom_site_label
_atom_site_type_symbol
_atom_site_fract_x
_atom_site_fract_y
_atom_site_fract_z
_atom_site_U_iso_or_equiv
_atom_site_adp_type
_atom_site_occupancy
_atom_site_site_symmetry_order
_atom_site_calc_flag
_atom_site_refinement_flags_posn
_atom_site_refinement_flags_adp
_atom_site_refinement_flags_occupancy
_atom_site_disorder_assembly
_atom_site_disorder_group
Co1 Co 0.31740(2) 0.70398(2) 0.60412(2) 0.01646(8) Uani 1 1 d . . . . .
P1 P 0.34897(4) 0.82741(4) 0.57719(2) 0.01810(13) Uani 1 1 d . . . . .
P2 P 0.17453(4) 0.69598(4) 0.54424(3) 0.02137(14) Uani 1 1 d . . . . .
P3 P 0.45960(4) 0.63997(4) 0.63202(2) 0.01887(13) Uani 1 1 d . . . . .
P4 P 0.28952(4) 0.72989(4) 0.69154(2) 0.01940(13) Uani 1 1 d . . . . .
C1 C 0.24227(17) 0.89007(14) 0.56528(10) 0.0226(5) Uani 1 1 d . . . . .
H1A H 0.216476 0.894325 0.600395 0.027 Uiso 1 1 calc R . . . .
H1B H 0.261076 0.943387 0.555132 0.027 Uiso 1 1 calc R . . . .
C2 C 0.16289(18) 0.85935(15) 0.51920(11) 0.0275(6) Uani 1 1 d . . . . .
H2A H 0.192149 0.845021 0.486535 0.033 Uiso 1 1 calc R . . . .
H2B H 0.116879 0.902488 0.507632 0.033 Uiso 1 1 calc R . . . .
C3 C 0.10702(18) 0.78805(14) 0.53532(11) 0.0267(6) Uani 1 1 d . . . . .
H3A H 0.049667 0.780278 0.506199 0.032 Uiso 1 1 calc R . . . .
H3B H 0.084327 0.800137 0.570569 0.032 Uiso 1 1 calc R . . . .
C4 C 0.53009(17) 0.67169(15) 0.69861(10) 0.0228(5) Uani 1 1 d . . . . .
H4A H 0.581774 0.632971 0.710426 0.027 Uiso 1 1 calc R . . . .
H4B H 0.560790 0.722617 0.693087 0.027 Uiso 1 1 calc R . . . .
C5 C 0.47112(18) 0.68070(15) 0.74519(10) 0.0238(5) Uani 1 1 d . . . . .
H5A H 0.433241 0.632228 0.747041 0.029 Uiso 1 1 calc R . . . .
H5B H 0.515631 0.686017 0.781113 0.029 Uiso 1 1 calc R . . . .
C6 C 0.40311(17) 0.75057(14) 0.73823(10) 0.0225(5) Uani 1 1 d . . . . .
H6A H 0.434955 0.795514 0.723249 0.027 Uiso 1 1 calc R . . . .
H6B H 0.389391 0.765940 0.775215 0.027 Uiso 1 1 calc R . . . .
C7 C 0.43787(17) 0.88655(13) 0.62266(9) 0.0191(5) Uani 1 1 d . . . . .
C8 C 0.53296(18) 0.86129(15) 0.63160(10) 0.0235(5) Uani 1 1 d . . . . .
H8 H 0.549939 0.816465 0.612271 0.028 Uiso 1 1 calc R . . . .
C9 C 0.60288(19) 0.90033(16) 0.66807(11) 0.0308(6) Uani 1 1 d . . . . .
H9 H 0.667489 0.882726 0.673308 0.037 Uiso 1 1 calc R . . . .
C10 C 0.5787(2) 0.96524(16) 0.69705(11) 0.0313(6) Uani 1 1 d . . . . .
H10 H 0.626176 0.991453 0.722987 0.038 Uiso 1 1 calc R . . . .
C11 C 0.4851(2) 0.99135(16) 0.68782(11) 0.0300(6) Uani 1 1 d . . . . .
H11 H 0.468443 1.036114 0.707334 0.036 Uiso 1 1 calc R . . . .
C12 C 0.41478(19) 0.95318(15) 0.65041(10) 0.0251(5) Uani 1 1 d . . . . .
H12 H 0.350922 0.972632 0.643812 0.030 Uiso 1 1 calc R . . . .
C13 C 0.39245(17) 0.83699(14) 0.51093(10) 0.0209(5) Uani 1 1 d . . . . .
C14 C 0.4127(2) 0.77098(15) 0.48246(11) 0.0296(6) Uani 1 1 d . . . . .
H14 H 0.403383 0.720467 0.497138 0.035 Uiso 1 1 calc R . . . .
C15 C 0.4466(2) 0.77752(17) 0.43249(12) 0.0389(7) Uani 1 1 d . . . . .
H15 H 0.460719 0.731555 0.413376 0.047 Uiso 1 1 calc R . . . .
C16 C 0.4598(2) 0.84998(17) 0.41069(11) 0.0336(6) Uani 1 1 d . . . . .
H16 H 0.482773 0.854304 0.376439 0.040 Uiso 1 1 calc R . . . .
C17 C 0.4398(2) 0.91647(16) 0.43854(11) 0.0340(6) Uani 1 1 d . . . . .
H17 H 0.448383 0.966829 0.423405 0.041 Uiso 1 1 calc R . . . .
C18 C 0.4073(2) 0.90993(15) 0.48844(11) 0.0304(6) Uani 1 1 d . . . . .
H18 H 0.394794 0.956130 0.507796 0.036 Uiso 1 1 calc R . . . .
C19 C 0.19285(19) 0.66816(16) 0.47440(10) 0.0274(6) Uani 1 1 d . . . . .
C20 C 0.1446(2) 0.70295(18) 0.42573(11) 0.0350(7) Uani 1 1 d . . . . .
H20 H 0.097839 0.742390 0.427591 0.042 Uiso 1 1 calc R . . . .
C21 C 0.1653(2) 0.6796(2) 0.37442(12) 0.0459(8) Uani 1 1 d . . . . .
H21 H 0.133102 0.703750 0.341227 0.055 Uiso 1 1 calc R . . . .
C22 C 0.2322(3) 0.6218(2) 0.37149(13) 0.0500(9) Uani 1 1 d . . . . .
H22 H 0.246269 0.606602 0.336303 0.060 Uiso 1 1 calc R . . . .
C23 C 0.2788(2) 0.5859(2) 0.41924(13) 0.0472(8) Uani 1 1 d . . . . .
H23 H 0.323917 0.545158 0.417087 0.057 Uiso 1 1 calc R . . . .
C24 C 0.2593(2) 0.60973(17) 0.47044(12) 0.0346(6) Uani 1 1 d . . . . .
H24 H 0.292059 0.585534 0.503446 0.042 Uiso 1 1 calc R . . . .
C25 C 0.08793(18) 0.62297(15) 0.55933(11) 0.0264(6) Uani 1 1 d . . . . .
C26 C 0.0052(2) 0.64273(17) 0.57906(14) 0.0387(7) Uani 1 1 d . . . . .
H26 H -0.011537 0.696398 0.581900 0.046 Uiso 1 1 calc R . . . .
C27 C -0.0532(2) 0.58500(19) 0.59465(15) 0.0490(9) Uani 1 1 d . . . . .
H27 H -0.110375 0.599346 0.607594 0.059 Uiso 1 1 calc R . . . .
C28 C -0.0298(2) 0.50726(18) 0.59168(13) 0.0419(7) Uani 1 1 d . . . . .
H28 H -0.069377 0.468024 0.603652 0.050 Uiso 1 1 calc R . . . .
C29 C 0.0502(2) 0.48662(17) 0.57154(12) 0.0391(7) Uani 1 1 d . . . . .
H29 H 0.066064 0.432763 0.568652 0.047 Uiso 1 1 calc R . . . .
C30 C 0.1089(2) 0.54413(16) 0.55518(11) 0.0314(6) Uani 1 1 d . . . . .
H30 H 0.164515 0.529085 0.540878 0.038 Uiso 1 1 calc R . . . .
C31 C 0.54836(18) 0.63595(14) 0.58595(10) 0.0223(5) Uani 1 1 d . . . . .
C32 C 0.5231(2) 0.59830(15) 0.53475(11) 0.0284(6) Uani 1 1 d . . . . .
H32 H 0.462084 0.573723 0.525832 0.034 Uiso 1 1 calc R . . . .
C33 C 0.5848(2) 0.59596(17) 0.49667(12) 0.0361(7) Uani 1 1 d . . . . .
H33 H 0.566233 0.569845 0.462036 0.043 Uiso 1 1 calc R . . . .
C34 C 0.6732(2) 0.63150(17) 0.50898(13) 0.0391(7) Uani 1 1 d . . . . .
H34 H 0.715691 0.630359 0.482811 0.047 Uiso 1 1 calc R . . . .
C35 C 0.6998(2) 0.66876(18) 0.55947(14) 0.0404(7) Uani 1 1 d . . . . .
H35 H 0.760881 0.693284 0.567902 0.049 Uiso 1 1 calc R . . . .
C36 C 0.63860(19) 0.67099(16) 0.59822(12) 0.0311(6) Uani 1 1 d . . . . .
H36 H 0.658191 0.696366 0.633046 0.037 Uiso 1 1 calc R . . . .
C37 C 0.44099(18) 0.53517(14) 0.64310(10) 0.0220(5) Uani 1 1 d . . . . .
C38 C 0.3488(2) 0.50539(16) 0.63530(11) 0.0312(6) Uani 1 1 d . . . . .
H38 H 0.296024 0.540014 0.625392 0.037 Uiso 1 1 calc R . . . .
C39 C 0.3319(2) 0.42607(17) 0.64164(13) 0.0416(8) Uani 1 1 d . . . . .
H39 H 0.268106 0.406517 0.636523 0.050 Uiso 1 1 calc R . . . .
C40 C 0.4089(3) 0.37583(17) 0.65548(12) 0.0436(8) Uani 1 1 d . . . . .
H40 H 0.398206 0.321279 0.659721 0.052 Uiso 1 1 calc R . . . .
C41 C 0.5005(2) 0.40455(16) 0.66310(11) 0.0385(7) Uani 1 1 d . . . . .
H41 H 0.553082 0.369529 0.672395 0.046 Uiso 1 1 calc R . . . .
C42 C 0.5176(2) 0.48341(15) 0.65748(10) 0.0292(6) Uani 1 1 d . . . . .
H42 H 0.581607 0.502589 0.663392 0.035 Uiso 1 1 calc R . . . .
C43 C 0.23646(18) 0.65570(14) 0.73139(10) 0.0226(5) Uani 1 1 d . . . . .
C44 C 0.18080(19) 0.59612(16) 0.70424(11) 0.0295(6) Uani 1 1 d . . . . .
H44 H 0.171814 0.592840 0.664768 0.035 Uiso 1 1 calc R . . . .
C45 C 0.1379(2) 0.54100(17) 0.73383(13) 0.0391(7) Uani 1 1 d . . . . .
H45 H 0.100386 0.500045 0.714540 0.047 Uiso 1 1 calc R . . . .
C46 C 0.1492(2) 0.54531(18) 0.79069(12) 0.0383(7) Uani 1 1 d . . . . .
H46 H 0.119285 0.507660 0.810785 0.046 Uiso 1 1 calc R . . . .
C47 C 0.2041(2) 0.60454(18) 0.81869(12) 0.0389(7) Uani 1 1 d . . . . .
H47 H 0.212605 0.607359 0.858166 0.047 Uiso 1 1 calc R . . . .
C48 C 0.2469(2) 0.65980(16) 0.78941(11) 0.0307(6) Uani 1 1 d . . . . .
H48 H 0.283675 0.700949 0.808914 0.037 Uiso 1 1 calc R . . . .
C49 C 0.21593(19) 0.81516(15) 0.70238(10) 0.0268(6) Uani 1 1 d . . . . .
C50 C 0.1169(2) 0.80895(19) 0.68883(13) 0.0400(7) Uani 1 1 d . . . . .
H50 H 0.088459 0.760215 0.676264 0.048 Uiso 1 1 calc R . . . .
C51 C 0.0596(2) 0.8734(2) 0.69352(16) 0.0543(10) Uani 1 1 d . . . . .
H51 H -0.008190 0.868794 0.684061 0.065 Uiso 1 1 calc R . . . .
C52 C 0.1004(3) 0.9446(2) 0.71196(15) 0.0540(10) Uani 1 1 d . . . . .
H52 H 0.060649 0.988799 0.714964 0.065 Uiso 1 1 calc R . . . .
C53 C 0.1974(3) 0.95145(18) 0.72577(12) 0.0446(8) Uani 1 1 d . . . . .
H53 H 0.225447 1.000272 0.738506 0.054 Uiso 1 1 calc R . . . .
C54 C 0.2555(2) 0.88662(16) 0.72118(11) 0.0314(6) Uani 1 1 d . . . . .
H54 H 0.323159 0.891516 0.731077 0.038 Uiso 1 1 calc R . . . .
Br1 Br 0.13214(2) 0.27856(2) 0.55678(2) 0.04404(9) Uani 1 1 d . . . . .
Br2 Br 0.01544(2) 0.08113(2) 0.60071(2) 0.05460(11) Uani 1 1 d . . . . .
Br3 Br 0.28829(2) 0.14313(2) 0.66884(2) 0.04264(9) Uani 1 1 d . . . . .
Zn1 Zn 0.15555(2) 0.15111(2) 0.59533(2) 0.02822(8) Uani 1 1 d . . . . .
O1 O 0.20519(13) 0.09626(11) 0.52968(8) 0.0333(4) Uani 1 1 d . . . . .
C55 C 0.2973(2) 0.1219(2) 0.51866(15) 0.0492(9) Uani 1 1 d . . . . .
H55A H 0.349449 0.090237 0.540362 0.059 Uiso 1 1 calc R . . . .
H55B H 0.308181 0.177798 0.528955 0.059 Uiso 1 1 calc R . . . .
C56 C 0.2948(3) 0.1108(2) 0.45754(16) 0.0639(11) Uani 1 1 d . . . . .
H56A H 0.352786 0.082713 0.450615 0.077 Uiso 0.853(6) 1 calc R . P A 1
H56B H 0.290985 0.162067 0.438138 0.077 Uiso 0.853(6) 1 calc R . P A 1
H56C H 0.317707 0.057958 0.449205 0.077 Uiso 0.147(6) 1 calc R . P A 2
H56D H 0.333450 0.151125 0.442297 0.077 Uiso 0.147(6) 1 calc R . P A 2
C57 C 0.2062(3) 0.0629(3) 0.43793(17) 0.0573(13) Uani 0.853(6) 1 d . . P A 1
H57A H 0.178337 0.075116 0.398749 0.069 Uiso 0.853(6) 1 calc R . P A 1
H57B H 0.220110 0.005948 0.441349 0.069 Uiso 0.853(6) 1 calc R . P A 1
C57B C 0.177(2) 0.1218(16) 0.4327(10) 0.0573(13) Uani 0.147(6) 1 d . . P A 2
H57C H 0.158123 0.177726 0.427617 0.069 Uiso 0.147(6) 1 calc R . P A 2
H57D H 0.156349 0.093008 0.397372 0.069 Uiso 0.147(6) 1 calc R . P A 2
C58 C 0.1406(2) 0.0878(2) 0.47660(13) 0.0497(8) Uani 1 1 d . . . . .
H58A H 0.108689 0.138162 0.464572 0.060 Uiso 0.853(6) 1 calc R . P A 1
H58B H 0.091084 0.047445 0.478843 0.060 Uiso 0.853(6) 1 calc R . P A 1
H58C H 0.128991 0.031273 0.468691 0.060 Uiso 0.147(6) 1 calc R . P A 2
H58D H 0.078274 0.112431 0.479381 0.060 Uiso 0.147(6) 1 calc R . P A 2

loop_
_atom_site_aniso_label
_atom_site_aniso_U_11
_atom_site_aniso_U_22
_atom_site_aniso_U_33
_atom_site_aniso_U_23
_atom_site_aniso_U_13
_atom_site_aniso_U_12
Co1 0.01640(16) 0.01654(16) 0.01584(15) 0.00120(12) 0.00113(12) 0.00026(12)
P1 0.0198(3) 0.0166(3) 0.0176(3) 0.0011(2) 0.0024(2) -0.0010(2)
P2 0.0187(3) 0.0226(3) 0.0212(3) 0.0017(2) -0.0008(2) -0.0010(3)
P3 0.0184(3) 0.0192(3) 0.0185(3) 0.0014(2) 0.0019(2) 0.0027(2)
P4 0.0211(3) 0.0201(3) 0.0173(3) 0.0017(2) 0.0044(2) 0.0023(2)
C1 0.0237(13) 0.0185(12) 0.0251(13) 0.0034(10) 0.0032(10) 0.0003(10)
C2 0.0219(13) 0.0250(14) 0.0324(14) 0.0086(11) -0.0045(11) 0.0008(11)
C3 0.0191(13) 0.0255(14) 0.0330(14) 0.0075(11) -0.0020(10) 0.0015(10)
C4 0.0191(12) 0.0266(13) 0.0214(12) 0.0020(10) 0.0003(10) 0.0008(10)
C5 0.0236(13) 0.0277(14) 0.0184(12) 0.0025(10) -0.0011(10) 0.0021(11)
C6 0.0240(13) 0.0233(13) 0.0199(12) -0.0019(10) 0.0032(10) -0.0012(10)
C7 0.0233(13) 0.0172(12) 0.0169(11) 0.0028(9) 0.0036(9) -0.0012(10)
C8 0.0231(13) 0.0232(13) 0.0243(13) 0.0013(10) 0.0044(10) -0.0014(10)
C9 0.0236(14) 0.0355(16) 0.0309(14) 0.0042(12) -0.0013(11) -0.0015(12)
C10 0.0325(15) 0.0328(15) 0.0267(14) -0.0031(11) -0.0001(11) -0.0095(12)
C11 0.0396(16) 0.0258(14) 0.0257(13) -0.0064(11) 0.0087(12) -0.0073(12)
C12 0.0262(14) 0.0246(13) 0.0251(13) -0.0003(10) 0.0063(11) -0.0008(11)
C13 0.0204(12) 0.0220(12) 0.0196(12) 0.0001(9) 0.0018(9) -0.0031(10)
C14 0.0388(16) 0.0230(14) 0.0280(14) 0.0005(11) 0.0090(12) -0.0009(12)
C15 0.055(2) 0.0346(16) 0.0312(15) -0.0073(12) 0.0194(14) 0.0015(14)
C16 0.0388(16) 0.0426(17) 0.0214(13) -0.0007(12) 0.0110(12) -0.0044(13)
C17 0.0441(17) 0.0303(15) 0.0296(14) 0.0076(12) 0.0122(13) -0.0047(13)
C18 0.0442(17) 0.0222(13) 0.0262(13) -0.0012(10) 0.0103(12) -0.0027(12)
C19 0.0245(14) 0.0320(15) 0.0241(13) -0.0023(11) -0.0004(10) -0.0101(11)
C20 0.0322(16) 0.0410(17) 0.0286(14) 0.0070(12) -0.0039(12) -0.0139(13)
C21 0.052(2) 0.059(2) 0.0244(15) 0.0044(14) -0.0001(14) -0.0251(17)
C22 0.055(2) 0.070(2) 0.0281(16) -0.0134(15) 0.0159(15) -0.0271(19)
C23 0.0430(19) 0.059(2) 0.0421(18) -0.0151(16) 0.0151(15) -0.0090(16)
C24 0.0307(15) 0.0430(17) 0.0295(14) -0.0045(12) 0.0037(12) -0.0036(13)
C25 0.0221(13) 0.0279(14) 0.0267(13) 0.0037(11) -0.0028(10) -0.0055(11)
C26 0.0278(16) 0.0296(15) 0.060(2) 0.0081(14) 0.0128(14) 0.0003(12)
C27 0.0254(16) 0.0451(19) 0.078(2) 0.0166(17) 0.0144(16) -0.0016(14)
C28 0.0349(17) 0.0346(17) 0.0543(19) 0.0107(14) 0.0027(14) -0.0133(14)
C29 0.0464(19) 0.0251(15) 0.0424(17) -0.0010(12) -0.0017(14) -0.0090(13)
C30 0.0346(15) 0.0297(15) 0.0286(14) -0.0031(11) 0.0016(12) -0.0056(12)
C31 0.0218(13) 0.0213(13) 0.0244(12) 0.0046(10) 0.0058(10) 0.0066(10)
C32 0.0301(15) 0.0282(14) 0.0276(13) 0.0017(11) 0.0073(11) 0.0038(11)
C33 0.0474(18) 0.0342(16) 0.0300(15) -0.0006(12) 0.0159(13) 0.0048(14)
C34 0.0465(19) 0.0340(16) 0.0444(18) 0.0052(13) 0.0288(15) 0.0085(14)
C35 0.0259(15) 0.0373(17) 0.062(2) 0.0033(15) 0.0198(14) 0.0007(13)
C36 0.0273(15) 0.0294(15) 0.0379(15) -0.0009(12) 0.0091(12) 0.0027(12)
C37 0.0284(14) 0.0203(12) 0.0178(11) 0.0019(9) 0.0055(10) 0.0021(10)
C38 0.0348(16) 0.0269(14) 0.0331(15) 0.0001(11) 0.0097(12) -0.0003(12)
C39 0.053(2) 0.0346(17) 0.0407(17) -0.0043(13) 0.0193(15) -0.0163(15)
C40 0.080(3) 0.0234(15) 0.0308(16) 0.0050(12) 0.0179(16) -0.0021(16)
C41 0.060(2) 0.0260(15) 0.0291(15) 0.0060(12) 0.0056(14) 0.0156(14)
C42 0.0361(15) 0.0263(14) 0.0244(13) 0.0026(11) 0.0028(11) 0.0058(12)
C43 0.0209(13) 0.0239(13) 0.0236(12) 0.0042(10) 0.0056(10) 0.0042(10)
C44 0.0330(15) 0.0321(15) 0.0238(13) 0.0014(11) 0.0054(11) -0.0028(12)
C45 0.0404(17) 0.0343(16) 0.0430(17) 0.0042(13) 0.0082(14) -0.0120(13)
C46 0.0374(17) 0.0399(17) 0.0392(16) 0.0170(14) 0.0107(13) -0.0033(14)
C47 0.0438(18) 0.0499(19) 0.0243(14) 0.0082(13) 0.0092(13) -0.0008(15)
C48 0.0327(15) 0.0347(15) 0.0251(13) 0.0010(11) 0.0064(11) -0.0051(12)
C49 0.0343(15) 0.0263(14) 0.0225(13) 0.0082(10) 0.0126(11) 0.0082(11)
C50 0.0338(17) 0.0394(17) 0.0489(18) 0.0107(14) 0.0127(14) 0.0092(13)
C51 0.0377(19) 0.058(2) 0.072(2) 0.0242(19) 0.0230(17) 0.0234(17)
C52 0.066(2) 0.044(2) 0.060(2) 0.0210(17) 0.0318(19) 0.0326(18)
C53 0.074(3) 0.0262(15) 0.0386(17) 0.0089(13) 0.0249(17) 0.0184(15)
C54 0.0426(17) 0.0301(15) 0.0236(13) 0.0068(11) 0.0114(12) 0.0123(12)
Br1 0.03657(18) 0.02859(16) 0.0637(2) 0.00060(14) -0.00029(15) -0.00026(13)
Br2 0.03408(18) 0.0836(3) 0.04204(18) 0.02606(17) -0.00467(14) -0.02234(17)
Br3 0.03030(16) 0.04665(19) 0.04455(18) -0.00335(14) -0.01137(13) 0.00237(13)
Zn1 0.02159(16) 0.03251(18) 0.02896(17) -0.00145(13) -0.00002(12) -0.00077(13)
O1 0.0323(11) 0.0311(10) 0.0363(11) -0.0052(8) 0.0052(8) -0.0017(8)
C55 0.0356(18) 0.0450(19) 0.073(2) -0.0120(17) 0.0267(17) -0.0044(15)
C56 0.087(3) 0.044(2) 0.074(3) 0.0041(19) 0.051(2) 0.010(2)
C57 0.083(3) 0.051(3) 0.040(2) -0.0112(19) 0.015(2) 0.008(2)
C57B 0.083(3) 0.051(3) 0.040(2) -0.0112(19) 0.015(2) 0.008(2)
C58 0.052(2) 0.060(2) 0.0339(17) -0.0144(15) -0.0028(15) 0.0046(17)

loop_
_atom_type_symbol
_atom_type_description
_atom_type_scat_dispersion_real
_atom_type_scat_dispersion_imag
_atom_type_scat_source
C C 0.0033 0.0016 'International Tables Vol C Tables 4.2.6.8 and 6.1.1.4'
H H 0.0000 0.0000 'International Tables Vol C Tables 4.2.6.8 and 6.1.1.4'
Br Br -0.2901 2.4595 'International Tables Vol C Tables 4.2.6.8 and 6.1.1.4'
Co Co 0.3494 0.9721 'International Tables Vol C Tables 4.2.6.8 and 6.1.1.4'
O O 0.0106 0.0060 'International Tables Vol C Tables 4.2.6.8 and 6.1.1.4'
P P 0.1023 0.0942 'International Tables Vol C Tables 4.2.6.8 and 6.1.1.4'
Zn Zn 0.2839 1.4301 'International Tables Vol C Tables 4.2.6.8 and 6.1.1.4'

loop_
_geom_angle_atom_site_label_1
_geom_angle_atom_site_label_2
_geom_angle_atom_site_label_3
_geom_angle
_geom_angle_site_symmetry_1
_geom_angle_site_symmetry_3
_geom_angle_publ_flag
P1 Co1 P2 93.87(2) . . ?
P1 Co1 P3 108.68(3) . . ?
P1 Co1 P4 99.56(2) . . ?
P2 Co1 P3 142.93(3) . . ?
P4 Co1 P2 109.35(3) . . ?
P4 Co1 P3 95.81(2) . . ?
C1 P1 Co1 112.78(8) . . ?
C1 P1 C13 101.70(11) . . ?
C7 P1 Co1 118.97(8) . . ?
C7 P1 C1 103.70(11) . . ?
C7 P1 C13 100.59(10) . . ?
C13 P1 Co1 116.78(8) . . ?
C3 P2 Co1 114.27(9) . . ?
C19 P2 Co1 110.93(9) . . ?
C19 P2 C3 105.50(12) . . ?
C25 P2 Co1 117.55(8) . . ?
C25 P2 C3 104.61(12) . . ?
C25 P2 C19 102.70(12) . . ?
C4 P3 Co1 116.00(8) . . ?
C31 P3 Co1 119.96(8) . . ?
C31 P3 C4 103.22(12) . . ?
C31 P3 C37 100.72(11) . . ?
C37 P3 Co1 111.53(8) . . ?
C37 P3 C4 103.12(11) . . ?
C6 P4 Co1 109.98(8) . . ?
C43 P4 Co1 121.08(8) . . ?
C43 P4 C6 101.51(11) . . ?
C43 P4 C49 100.03(11) . . ?
C49 P4 Co1 118.95(8) . . ?
C49 P4 C6 102.54(12) . . ?
P1 C1 H1A 108.9 . . ?
P1 C1 H1B 108.9 . . ?
H1A C1 H1B 107.7 . . ?
C2 C1 P1 113.31(17) . . ?
C2 C1 H1A 108.9 . . ?
C2 C1 H1B 108.9 . . ?
C1 C2 H2A 108.5 . . ?
C1 C2 H2B 108.5 . . ?
C1 C2 C3 115.2(2) . . ?
H2A C2 H2B 107.5 . . ?
C3 C2 H2A 108.5 . . ?
C3 C2 H2B 108.5 . . ?
P2 C3 H3A 108.5 . . ?
P2 C3 H3B 108.5 . . ?
C2 C3 P2 115.22(18) . . ?
C2 C3 H3A 108.5 . . ?
C2 C3 H3B 108.5 . . ?
H3A C3 H3B 107.5 . . ?
P3 C4 H4A 108.8 . . ?
P3 C4 H4B 108.8 . . ?
H4A C4 H4B 107.7 . . ?
C5 C4 P3 113.80(17) . . ?
C5 C4 H4A 108.8 . . ?
C5 C4 H4B 108.8 . . ?
C4 C5 H5A 108.7 . . ?
C4 C5 H5B 108.7 . . ?
H5A C5 H5B 107.6 . . ?
C6 C5 C4 114.4(2) . . ?
C6 C5 H5A 108.7 . . ?
C6 C5 H5B 108.7 . . ?
P4 C6 H6A 109.0 . . ?
P4 C6 H6B 109.0 . . ?
C5 C6 P4 112.84(17) . . ?
C5 C6 H6A 109.0 . . ?
C5 C6 H6B 109.0 . . ?
H6A C6 H6B 107.8 . . ?
C8 C7 P1 117.97(18) . . ?
C12 C7 P1 123.36(19) . . ?
C12 C7 C8 118.6(2) . . ?
C7 C8 H8 119.4 . . ?
C9 C8 C7 121.1(2) . . ?
C9 C8 H8 119.4 . . ?
C8 C9 H9 120.0 . . ?
C8 C9 C10 120.0(3) . . ?
C10 C9 H9 120.0 . . ?
C9 C10 H10 120.4 . . ?
C11 C10 C9 119.3(2) . . ?
C11 C10 H10 120.4 . . ?
C10 C11 H11 119.5 . . ?
C10 C11 C12 121.0(2) . . ?
C12 C11 H11 119.5 . . ?
C7 C12 H12 120.0 . . ?
C11 C12 C7 120.0(2) . . ?
C11 C12 H12 120.0 . . ?
C14 C13 P1 120.17(18) . . ?
C14 C13 C18 118.2(2) . . ?
C18 C13 P1 121.64(19) . . ?
C13 C14 H14 119.7 . . ?
C13 C14 C15 120.7(2) . . ?
C15 C14 H14 119.7 . . ?
C14 C15 H15 119.9 . . ?
C16 C15 C14 120.3(3) . . ?
C16 C15 H15 119.9 . . ?
C15 C16 H16 120.1 . . ?
C15 C16 C17 119.8(2) . . ?
C17 C16 H16 120.1 . . ?
C16 C17 H17 120.1 . . ?
C16 C17 C18 119.9(3) . . ?
C18 C17 H17 120.1 . . ?
C13 C18 H18 119.4 . . ?
C17 C18 C13 121.2(2) . . ?
C17 C18 H18 119.4 . . ?
C20 C19 P2 123.7(2) . . ?
C24 C19 P2 117.3(2) . . ?
C24 C19 C20 119.0(3) . . ?
C19 C20 H20 120.2 . . ?
C21 C20 C19 119.7(3) . . ?
C21 C20 H20 120.2 . . ?
C20 C21 H21 119.8 . . ?
C22 C21 C20 120.3(3) . . ?
C22 C21 H21 119.8 . . ?
C21 C22 H22 119.8 . . ?
C21 C22 C23 120.5(3) . . ?
C23 C22 H22 119.8 . . ?
C22 C23 H23 120.4 . . ?
C22 C23 C24 119.3(3) . . ?
C24 C23 H23 120.4 . . ?
C19 C24 C23 121.2(3) . . ?
C19 C24 H24 119.4 . . ?
C23 C24 H24 119.4 . . ?
C26 C25 P2 122.9(2) . . ?
C30 C25 P2 119.1(2) . . ?
C30 C25 C26 117.9(2) . . ?
C25 C26 H26 119.8 . . ?
C27 C26 C25 120.5(3) . . ?
C27 C26 H26 119.8 . . ?
C26 C27 H27 119.6 . . ?
C28 C27 C26 120.8(3) . . ?
C28 C27 H27 119.6 . . ?
C27 C28 H28 120.2 . . ?
C29 C28 C27 119.6(3) . . ?
C29 C28 H28 120.2 . . ?
C28 C29 H29 120.0 . . ?
C28 C29 C30 120.0(3) . . ?
C30 C29 H29 120.0 . . ?
C25 C30 C29 121.2(3) . . ?
C25 C30 H30 119.4 . . ?
C29 C30 H30 119.4 . . ?
C32 C31 P3 118.09(19) . . ?
C32 C31 C36 118.2(2) . . ?
C36 C31 P3 123.7(2) . . ?
C31 C32 H32 119.3 . . ?
C33 C32 C31 121.4(3) . . ?
C33 C32 H32 119.3 . . ?
C32 C33 H33 120.0 . . ?
C34 C33 C32 119.9(3) . . ?
C34 C33 H33 120.0 . . ?
C33 C34 H34 120.2 . . ?
C33 C34 C35 119.6(3) . . ?
C35 C34 H34 120.2 . . ?
C34 C35 H35 119.5 . . ?
C34 C35 C36 120.9(3) . . ?
C36 C35 H35 119.5 . . ?
C31 C36 H36 120.0 . . ?
C35 C36 C31 119.9(3) . . ?
C35 C36 H36 120.0 . . ?
C38 C37 P3 119.61(19) . . ?
C38 C37 C42 118.5(2) . . ?
C42 C37 P3 121.8(2) . . ?
C37 C38 H38 119.3 . . ?
C37 C38 C39 121.4(3) . . ?
C39 C38 H38 119.3 . . ?
C38 C39 H39 120.4 . . ?
C40 C39 C38 119.1(3) . . ?
C40 C39 H39 120.4 . . ?
C39 C40 H40 120.0 . . ?
C41 C40 C39 120.1(3) . . ?
C41 C40 H40 120.0 . . ?
C40 C41 H41 119.5 . . ?
C40 C41 C42 121.0(3) . . ?
C42 C41 H41 119.5 . . ?
C37 C42 H42 120.0 . . ?
C41 C42 C37 120.0(3) . . ?
C41 C42 H42 120.0 . . ?
C44 C43 P4 120.33(19) . . ?
C44 C43 C48 118.2(2) . . ?
C48 C43 P4 121.4(2) . . ?
C43 C44 H44 119.6 . . ?
C43 C44 C45 120.9(3) . . ?
C45 C44 H44 119.6 . . ?
C44 C45 H45 119.8 . . ?
C46 C45 C44 120.4(3) . . ?
C46 C45 H45 119.8 . . ?
C45 C46 H46 120.1 . . ?
C45 C46 C47 119.8(3) . . ?
C47 C46 H46 120.1 . . ?
C46 C47 H47 119.9 . . ?
C46 C47 C48 120.1(3) . . ?
C48 C47 H47 119.9 . . ?
C43 C48 H48 119.7 . . ?
C47 C48 C43 120.6(3) . . ?
C47 C48 H48 119.7 . . ?
C50 C49 P4 118.8(2) . . ?
C54 C49 P4 122.5(2) . . ?
C54 C49 C50 118.7(3) . . ?
C49 C50 H50 119.9 . . ?
C51 C50 C49 120.3(3) . . ?
C51 C50 H50 119.9 . . ?
C50 C51 H51 119.8 . . ?
C50 C51 C52 120.3(3) . . ?
C52 C51 H51 119.8 . . ?
C51 C52 H52 120.0 . . ?
C53 C52 C51 120.1(3) . . ?
C53 C52 H52 120.0 . . ?
C52 C53 H53 120.1 . . ?
C52 C53 C54 119.8(3) . . ?
C54 C53 H53 120.1 . . ?
C49 C54 C53 120.9(3) . . ?
C49 C54 H54 119.6 . . ?
C53 C54 H54 119.6 . . ?
Br2 Zn1 Br1 115.382(18) . . ?
Br2 Zn1 Br3 119.899(17) . . ?
Br3 Zn1 Br1 113.066(17) . . ?
O1 Zn1 Br1 98.60(5) . . ?
O1 Zn1 Br2 102.59(5) . . ?
O1 Zn1 Br3 103.12(5) . . ?
C55 O1 Zn1 116.40(17) . . ?
C55 O1 C58 108.2(2) . . ?
C58 O1 Zn1 118.98(17) . . ?
O1 C55 H55A 110.5 . . ?
O1 C55 H55B 110.5 . . ?
O1 C55 C56 106.3(3) . . ?
H55A C55 H55B 108.7 . . ?
C56 C55 H55A 110.5 . . ?
C56 C55 H55B 110.5 . . ?
C55 C56 H56A 110.7 . . ?
C55 C56 H56B 110.7 . . ?
C55 C56 H56C 111.6 . . ?
C55 C56 H56D 111.6 . . ?
C55 C56 C57 105.0(3) . . ?
C55 C56 C57B 101.1(8) . . ?
H56A C56 H56B 108.8 . . ?
H56C C56 H56D 109.4 . . ?
C57 C56 H56A 110.7 . . ?
C57 C56 H56B 110.7 . . ?
C57B C56 H56C 111.6 . . ?
C57B C56 H56D 111.6 . . ?
C56 C57 H57A 111.2 . . ?
C56 C57 H57B 111.2 . . ?
H57A C57 H57B 109.1 . . ?
C58 C57 C56 102.8(3) . . ?
C58 C57 H57A 111.2 . . ?
C58 C57 H57B 111.2 . . ?
C56 C57B H57C 112.0 . . ?
C56 C57B H57D 112.0 . . ?
H57C C57B H57D 109.7 . . ?
C58 C57B C56 98.7(15) . . ?
C58 C57B H57C 112.0 . . ?
C58 C57B H57D 112.0 . . ?
O1 C58 C57 103.0(3) . . ?
O1 C58 H58A 111.2 . . ?
O1 C58 H58B 111.2 . . ?
O1 C58 H58C 109.1 . . ?
O1 C58 H58D 109.1 . . ?
C57 C58 H58A 111.2 . . ?
C57 C58 H58B 111.2 . . ?
C57B C58 O1 112.7(12) . . ?
C57B C58 H58C 109.1 . . ?
C57B C58 H58D 109.1 . . ?
H58A C58 H58B 109.1 . . ?
H58C C58 H58D 107.8 . . ?

loop_
_geom_bond_atom_site_label_1
_geom_bond_atom_site_label_2
_geom_bond_distance
_geom_bond_site_symmetry_2
_geom_bond_publ_flag
Co1 P1 2.2703(7) . ?
Co1 P2 2.2833(7) . ?
Co1 P3 2.2866(7) . ?
Co1 P4 2.2770(7) . ?
P1 C1 1.831(2) . ?
P1 C7 1.828(2) . ?
P1 C13 1.833(2) . ?
P2 C3 1.830(3) . ?
P2 C19 1.829(3) . ?
P2 C25 1.828(3) . ?
P3 C4 1.833(2) . ?
P3 C31 1.827(2) . ?
P3 C37 1.831(2) . ?
P4 C6 1.835(2) . ?
P4 C43 1.833(2) . ?
P4 C49 1.833(3) . ?
C1 H1A 0.9900 . ?
C1 H1B 0.9900 . ?
C1 C2 1.536(3) . ?
C2 H2A 0.9900 . ?
C2 H2B 0.9900 . ?
C2 C3 1.537(3) . ?
C3 H3A 0.9900 . ?
C3 H3B 0.9900 . ?
C4 H4A 0.9900 . ?
C4 H4B 0.9900 . ?
C4 C5 1.530(3) . ?
C5 H5A 0.9900 . ?
C5 H5B 0.9900 . ?
C5 C6 1.522(3) . ?
C6 H6A 0.9900 . ?
C6 H6B 0.9900 . ?
C7 C8 1.394(3) . ?
C7 C12 1.389(3) . ?
C8 H8 0.9500 . ?
C8 C9 1.381(4) . ?
C9 H9 0.9500 . ?
C9 C10 1.387(4) . ?
C10 H10 0.9500 . ?
C10 C11 1.379(4) . ?
C11 H11 0.9500 . ?
C11 C12 1.389(4) . ?
C12 H12 0.9500 . ?
C13 C14 1.378(3) . ?
C13 C18 1.389(3) . ?
C14 H14 0.9500 . ?
C14 C15 1.389(4) . ?
C15 H15 0.9500 . ?
C15 C16 1.370(4) . ?
C16 H16 0.9500 . ?
C16 C17 1.375(4) . ?
C17 H17 0.9500 . ?
C17 C18 1.378(4) . ?
C18 H18 0.9500 . ?
C19 C20 1.394(4) . ?
C19 C24 1.384(4) . ?
C20 H20 0.9500 . ?
C20 C21 1.391(4) . ?
C21 H21 0.9500 . ?
C21 C22 1.377(5) . ?
C22 H22 0.9500 . ?
C22 C23 1.378(5) . ?
C23 H23 0.9500 . ?
C23 C24 1.386(4) . ?
C24 H24 0.9500 . ?
C25 C26 1.383(4) . ?
C25 C30 1.383(4) . ?
C26 H26 0.9500 . ?
C26 C27 1.380(4) . ?
C27 H27 0.9500 . ?
C27 C28 1.370(4) . ?
C28 H28 0.9500 . ?
C28 C29 1.358(4) . ?
C29 H29 0.9500 . ?
C29 C30 1.387(4) . ?
C30 H30 0.9500 . ?
C31 C32 1.394(4) . ?
C31 C36 1.395(4) . ?
C32 H32 0.9500 . ?
C32 C33 1.382(4) . ?
C33 H33 0.9500 . ?
C33 C34 1.376(4) . ?
C34 H34 0.9500 . ?
C34 C35 1.378(4) . ?
C35 H35 0.9500 . ?
C35 C36 1.389(4) . ?
C36 H36 0.9500 . ?
C37 C38 1.382(4) . ?
C37 C42 1.395(4) . ?
C38 H38 0.9500 . ?
C38 C39 1.386(4) . ?
C39 H39 0.9500 . ?
C39 C40 1.381(5) . ?
C40 H40 0.9500 . ?
C40 C41 1.369(5) . ?
C41 H41 0.9500 . ?
C41 C42 1.376(4) . ?
C42 H42 0.9500 . ?
C43 C44 1.381(4) . ?
C43 C48 1.398(4) . ?
C44 H44 0.9500 . ?
C44 C45 1.387(4) . ?
C45 H45 0.9500 . ?
C45 C46 1.369(4) . ?
C46 H46 0.9500 . ?
C46 C47 1.380(4) . ?
C47 H47 0.9500 . ?
C47 C48 1.383(4) . ?
C48 H48 0.9500 . ?
C49 C50 1.387(4) . ?
C49 C54 1.384(4) . ?
C50 H50 0.9500 . ?
C50 C51 1.382(4) . ?
C51 H51 0.9500 . ?
C51 C52 1.385(5) . ?
C52 H52 0.9500 . ?
C52 C53 1.361(5) . ?
C53 H53 0.9500 . ?
C53 C54 1.393(4) . ?
C54 H54 0.9500 . ?
Br1 Zn1 2.3660(5) . ?
Br2 Zn1 2.3378(4) . ?
Br3 Zn1 2.3642(4) . ?
Zn1 O1 2.0785(19) . ?
O1 C55 1.444(3) . ?
O1 C58 1.456(4) . ?
C55 H55A 0.9900 . ?
C55 H55B 0.9900 . ?
C55 C56 1.496(5) . ?
C56 H56A 0.9900 . ?
C56 H56B 0.9900 . ?
C56 H56C 0.9900 . ?
C56 H56D 0.9900 . ?
C56 C57 1.504(6) . ?
C56 C57B 1.69(3) . ?
C57 H57A 0.9900 . ?
C57 H57B 0.9900 . ?
C57 C58 1.495(5) . ?
C57B H57C 0.9900 . ?
C57B H57D 0.9900 . ?
C57B C58 1.39(2) . ?
C58 H58A 0.9900 . ?
C58 H58B 0.9900 . ?
C58 H58C 0.9900 . ?
C58 H58D 0.9900 . ?
